data_9000034
loop_
_publ_author_name
'Pabst, A.'

_publ_section_title
;
 Some computations on svanbergite, woodhouseite and alunite
;
_journal_name_full 'American Mineralogist'
_journal_page_first 16
_journal_page_last 30
_journal_volume 32
_journal_year 1947
_chemical_formula_sum 'Al3 H6 K O14 S2'
_chemical_name_mineral Alunite
_space_group_IT_number 166
_symmetry_space_group_name_Hall '-P 3* 2'
_symmetry_space_group_name_H-M 'R -3 m :R'
_cell_angle_alpha 59.08
_cell_angle_beta 59.08
_cell_angle_gamma 59.08
_cell_formula_units_Z 1
_cell_length_a 7.058
_cell_length_b 7.058
_cell_length_c 7.058
_cell_volume 243.402
_database_code_amcsd 0000037
_exptl_crystal_density_diffrn 2.826
_cod_original_sg_symbol_H-M 'R -3 m'
_cod_original_formula_sum 'K Al3 S2 O14 H6'
_cod_database_code 9000034

loop_
_space_group_symop_operation_xyz
x,y,z
-x,-z,-y
-z,-x,-y
y,x,z
y,z,x
-z,-y,-x
-x,-y,-z
x,z,y
z,x,y
-y,-x,-z
-y,-z,-x
z,y,x

loop_
_atom_site_label
_atom_site_fract_x
_atom_site_fract_y
_atom_site_fract_z
_atom_site_type_symbol
_atom_site_attached_hydrogens
K 0.00000 0.00000 0.00000 K 0
Al 0.50000 0.00000 0.00000 Al 0
S 0.30500 0.30500 0.30500 S 0
O1 0.39300 0.39300 0.39300 O 0
O2 0.51200 0.15700 0.15700 O 0
O-H3 -0.17400 0.27600 0.27600 O 1

loop_
_cod_changelog_entry_id
_cod_changelog_entry_author
_cod_changelog_entry_date
_cod_changelog_entry_text
1
;cod-tools version 3.8.0
Id: cif_guess_AMCSD_atom_types 9574 2023-05-10 09:00:05Z saulius
;
2023-05-10T18:45:39+03:00
;Derived atom types and hydrogen counts
from atom names that follow the AMCSD naming convention
(Wat == water, O-H == hydroxyl).
;

loop_
_cod_related_entry_id
_cod_related_entry_database
_cod_related_entry_code
1 AMCSD 0000037
